data_7155006
loop_
_publ_author_name
'Anitha, Mandala'
'Gangadhararao, G.'
'Kumara Swamy, K. C.'

_publ_section_title
;
 Base catalysed intermolecular cyclisation of N-protected o-amino
 benzaldehyde/acetophenone with phosphorus/sulphur based allenes: facile
 synthesis of substituted quinolines.
;
_journal_issue 14
_journal_name_full 'Organic &amp; biomolecular chemistry'
_journal_page_first 3591
_journal_page_last 3602
_journal_paper_doi 10.1039/c6ob00259e
_journal_volume 14
_journal_year 2016
_chemical_formula_sum 'C15 H11 N O'
_chemical_formula_weight 221.25
_chemical_name_systematic
; 
 ? 
;
_space_group_IT_number 15
_symmetry_cell_setting monoclinic
_symmetry_space_group_name_Hall '-C 2yc'
_symmetry_space_group_name_H-M 'C 1 2/c 1'
_atom_sites_solution_hydrogens geom
_atom_sites_solution_primary direct
_atom_sites_solution_secondary difmap
_audit_creation_method SHELXL-97
_audit_update_record
;
2016-01-16 deposited with the CCDC.
2016-03-03 downloaded from the CCDC.
;
_cell_angle_alpha 90.00
_cell_angle_beta 106.101(10)
_cell_angle_gamma 90.00
_cell_formula_units_Z 8
_cell_length_a 17.8590(16)
_cell_length_b 5.8124(4)
_cell_length_c 21.742(2)
_cell_measurement_reflns_used 1458
_cell_measurement_temperature 293(2)
_cell_measurement_theta_max 28.0760
_cell_measurement_theta_min 3.7510
_cell_volume 2168.4(3)
_computing_cell_refinement 'CrysAlisPro, Oxford Diffraction Ltd.'
_computing_data_collection 'CrysAlisPro, Oxford Diffraction Ltd.'
_computing_data_reduction 'CrysAlisPro, Oxford Diffraction Ltd.'
_computing_structure_refinement 'SHELXL-97 (Sheldrick, 1997)'
_computing_structure_solution 'SHELXS-97 (Sheldrick, 1990)'
_diffrn_ambient_temperature 293(2)
_diffrn_measured_fraction_theta_full 0.998
_diffrn_measured_fraction_theta_max 0.998
_diffrn_measurement_device_type 'CCD area detector'
_diffrn_measurement_method 'phi and omega scans'
_diffrn_radiation_monochromator graphite
_diffrn_radiation_source 'fine-focus sealed tube'
_diffrn_radiation_type MoK\a
_diffrn_radiation_wavelength 0.71073
_diffrn_reflns_av_R_equivalents 0.0158
_diffrn_reflns_av_sigmaI/netI 0.0229
_diffrn_reflns_limit_h_max 21
_diffrn_reflns_limit_h_min -13
_diffrn_reflns_limit_k_max 6
_diffrn_reflns_limit_k_min -6
_diffrn_reflns_limit_l_max 25
_diffrn_reflns_limit_l_min -25
_diffrn_reflns_number 3812
_diffrn_reflns_theta_full 25.00
_diffrn_reflns_theta_max 25.00
_diffrn_reflns_theta_min 3.47
_diffrn_standards_decay_% none
_diffrn_standards_interval_count 'not applicable'
_diffrn_standards_interval_time 'not applicable'
_diffrn_standards_number 'not applicable'
_exptl_absorpt_coefficient_mu 0.085
_exptl_absorpt_correction_T_max 1.00000
_exptl_absorpt_correction_T_min 0.76412
_exptl_absorpt_correction_type empirical
_exptl_absorpt_process_details 'CrysAlisPro, Oxford Diffraction Ltd.'
_exptl_crystal_colour colourless
_exptl_crystal_density_diffrn 1.355
_exptl_crystal_density_method 'not measured'
_exptl_crystal_description blocks
_exptl_crystal_F_000 928
_exptl_crystal_recrystallization_method 'Re-crystallisation from solvent: '
_exptl_crystal_size_max 0.28
_exptl_crystal_size_mid 0.26
_exptl_crystal_size_min 0.22
_refine_diff_density_max 0.155
_refine_diff_density_min -0.170
_refine_diff_density_rms 0.039
_refine_ls_extinction_method none
_refine_ls_goodness_of_fit_ref 1.044
_refine_ls_hydrogen_treatment mixed
_refine_ls_matrix_type full
_refine_ls_number_parameters 158
_refine_ls_number_reflns 1902
_refine_ls_number_restraints 0
_refine_ls_restrained_S_all 1.044
_refine_ls_R_factor_all 0.0540
_refine_ls_R_factor_gt 0.0409
_refine_ls_shift/su_max 0.001
_refine_ls_shift/su_mean 0.000
_refine_ls_structure_factor_coef Fsqd
_refine_ls_weighting_details 'calc w=1/[\s^2^(Fo^2^)+(0.0552P)^2^+0.5816P] where P=(Fo^2^+2Fc^2^)/3'
_refine_ls_weighting_scheme calc
_refine_ls_wR_factor_gt 0.1042
_refine_ls_wR_factor_ref 0.1139
_reflns_number_gt 1497
_reflns_number_total 1902
_reflns_threshold_expression >2sigma(I)
_cod_data_source_file c6ob00259e2.cif
_cod_data_source_block compound18
_cod_depositor_comments
;
The following automatic conversions were performed:

'_symmetry_cell_setting' value 'Monoclinic' changed to 'monoclinic'
according to
/usr/data/users/saulius/crontab/automatic-downloads/rss-feeds/RSC/lib/dictionaries/cif_core.dic
dictionary named 'cif_core.dic' version 2.4.2 from 2011-04-26.

Automatic conversion script
Id: cif_fix_values 4268 2015-11-12 08:31:59Z antanas 

 Adding full bibliography for 7155004--7155010.cif.
;
_cod_original_cell_volume 2168.3(3)
_cod_original_sg_symbol_H-M C2/c
_cod_database_code 7155006

loop_
_symmetry_equiv_pos_as_xyz
'x, y, z'
'-x, y, -z+1/2'
'x+1/2, y+1/2, z'
'-x+1/2, y+1/2, -z+1/2'
'-x, -y, -z'
'x, -y, z-1/2'
'-x+1/2, -y+1/2, -z'
'x+1/2, -y+1/2, z-1/2'

loop_
_atom_site_label
_atom_site_type_symbol
_atom_site_fract_x
_atom_site_fract_y
_atom_site_fract_z
_atom_site_U_iso_or_equiv
_atom_site_adp_type
_atom_site_occupancy
_atom_site_symmetry_multiplicity
_atom_site_calc_flag
_atom_site_refinement_flags
N1 N 0.03903(7) 0.2481(2) 0.46928(6) 0.0379(3) Uani 1 1 d .
C2 C 0.15343(8) 0.0925(2) 0.54297(7) 0.0342(4) Uani 1 1 d .
O1 O 0.09344(6) 0.44566(17) 0.56015(5) 0.0467(3) Uani 1 1 d .
C3 C 0.21561(8) 0.1060(2) 0.60434(7) 0.0352(4) Uani 1 1 d .
C15 C 0.03475(8) 0.0695(2) 0.42678(7) 0.0354(4) Uani 1 1 d .
C9 C 0.14861(8) -0.0870(2) 0.50272(7) 0.0361(4) Uani 1 1 d .
H9 H 0.1852 -0.2043 0.5146 0.043 Uiso 1 1 calc R
C11 C 0.08580(9) -0.2874(3) 0.39962(7) 0.0425(4) Uani 1 1 d .
H11 H 0.1224 -0.4052 0.4094 0.051 Uiso 1 1 calc R
C1 C 0.09479(8) 0.2757(2) 0.52614(7) 0.0358(4) Uani 1 1 d .
C14 C -0.02370(9) 0.0631(3) 0.36910(7) 0.0446(4) Uani 1 1 d .
H14 H -0.0603 0.1808 0.3585 0.054 Uiso 1 1 calc R
C10 C 0.09038(8) -0.1063(2) 0.44292(7) 0.0351(4) Uani 1 1 d .
C4 C 0.22913(9) -0.0765(3) 0.64713(7) 0.0421(4) Uani 1 1 d .
H4 H 0.1977 -0.2065 0.6377 0.050 Uiso 1 1 calc R
C5 C 0.28857(9) -0.0682(3) 0.70341(8) 0.0499(4) Uani 1 1 d .
H5 H 0.2960 -0.1904 0.7321 0.060 Uiso 1 1 calc R
C8 C 0.26449(9) 0.2963(3) 0.61943(8) 0.0462(4) Uani 1 1 d .
H8 H 0.2563 0.4216 0.5917 0.055 Uiso 1 1 calc R
C13 C -0.02699(10) -0.1176(3) 0.32813(8) 0.0512(5) Uani 1 1 d .
H13 H -0.0664 -0.1231 0.2899 0.061 Uiso 1 1 calc R
C12 C 0.02788(10) -0.2932(3) 0.34300(8) 0.0502(4) Uani 1 1 d .
H12 H 0.0253 -0.4145 0.3146 0.060 Uiso 1 1 calc R
C7 C 0.32490(10) 0.3016(3) 0.67486(9) 0.0553(5) Uani 1 1 d .
H7 H 0.3579 0.4284 0.6837 0.066 Uiso 1 1 calc R
C6 C 0.33677(10) 0.1208(3) 0.71712(8) 0.0544(5) Uani 1 1 d .
H6 H 0.3772 0.1260 0.7548 0.065 Uiso 1 1 calc R
H1D H 0.0016(10) 0.354(3) 0.4598(8) 0.057(5) Uiso 1 1 d .

loop_
_atom_site_aniso_label
_atom_site_aniso_U_11
_atom_site_aniso_U_22
_atom_site_aniso_U_33
_atom_site_aniso_U_23
_atom_site_aniso_U_13
_atom_site_aniso_U_12
N1 0.0342(7) 0.0368(7) 0.0420(8) 0.0084(6) 0.0093(6) 0.0121(6)
C2 0.0296(8) 0.0329(8) 0.0414(8) 0.0085(6) 0.0118(6) 0.0032(6)
O1 0.0482(7) 0.0368(6) 0.0520(7) -0.0011(5) 0.0085(5) 0.0110(5)
C3 0.0297(8) 0.0359(8) 0.0412(8) 0.0018(6) 0.0119(6) 0.0067(6)
C15 0.0328(8) 0.0386(8) 0.0373(8) 0.0082(6) 0.0140(6) 0.0032(7)
C9 0.0302(8) 0.0341(8) 0.0451(9) 0.0080(6) 0.0121(6) 0.0078(6)
C11 0.0400(9) 0.0422(8) 0.0480(9) 0.0016(7) 0.0168(7) 0.0047(7)
C1 0.0348(8) 0.0329(8) 0.0408(9) 0.0094(6) 0.0125(7) 0.0032(6)
C14 0.0361(9) 0.0545(10) 0.0421(9) 0.0105(8) 0.0088(7) 0.0077(7)
C10 0.0314(8) 0.0381(8) 0.0376(8) 0.0062(6) 0.0128(6) 0.0019(6)
C4 0.0327(8) 0.0419(8) 0.0507(9) 0.0073(7) 0.0100(7) 0.0053(7)
C5 0.0447(10) 0.0573(10) 0.0456(9) 0.0091(8) 0.0091(8) 0.0128(8)
C8 0.0457(9) 0.0389(8) 0.0521(10) 0.0022(7) 0.0104(8) 0.0008(7)
C13 0.0418(10) 0.0673(11) 0.0413(9) 0.0018(8) 0.0060(7) -0.0011(8)
C12 0.0501(10) 0.0564(10) 0.0449(10) -0.0058(8) 0.0144(8) -0.0035(8)
C7 0.0481(10) 0.0495(10) 0.0639(12) -0.0142(9) 0.0081(9) -0.0040(8)
C6 0.0446(10) 0.0677(12) 0.0439(10) -0.0113(9) 0.0007(8) 0.0103(9)

loop_
_atom_type_symbol
_atom_type_description
_atom_type_scat_dispersion_real
_atom_type_scat_dispersion_imag
_atom_type_scat_source
C C 0.0033 0.0016 'International Tables Vol C Tables 4.2.6.8 and 6.1.1.4'
H H 0.0000 0.0000 'International Tables Vol C Tables 4.2.6.8 and 6.1.1.4'
N N 0.0061 0.0033 'International Tables Vol C Tables 4.2.6.8 and 6.1.1.4'
O O 0.0106 0.0060 'International Tables Vol C Tables 4.2.6.8 and 6.1.1.4'

loop_
_geom_angle_atom_site_label_1
_geom_angle_atom_site_label_2
_geom_angle_atom_site_label_3
_geom_angle
C1 N1 C15 125.94(12)
C1 N1 H1D 116.1(11)
C15 N1 H1D 118.0(11)
C9 C2 C1 119.12(13)
C9 C2 C3 121.48(12)
C1 C2 C3 119.39(12)
C4 C3 C8 117.96(14)
C4 C3 C2 120.70(13)
C8 C3 C2 121.26(13)
N1 C15 C14 120.86(13)
N1 C15 C10 118.57(13)
C14 C15 C10 120.57(14)
C2 C9 C10 123.49(13)
C2 C9 H9 118.3
C10 C9 H9 118.3
C12 C11 C10 120.73(14)
C12 C11 H11 119.6
C10 C11 H11 119.6
O1 C1 N1 120.31(12)
O1 C1 C2 124.11(13)
N1 C1 C2 115.58(13)
C13 C14 C15 119.57(14)
C13 C14 H14 120.2
C15 C14 H14 120.2
C11 C10 C15 118.39(13)
C11 C10 C9 124.36(13)
C15 C10 C9 117.25(13)
C5 C4 C3 121.04(15)
C5 C4 H4 119.5
C3 C4 H4 119.5
C6 C5 C4 120.06(15)
C6 C5 H5 120.0
C4 C5 H5 120.0
C7 C8 C3 120.82(15)
C7 C8 H8 119.6
C3 C8 H8 119.6
C14 C13 C12 120.81(15)
C14 C13 H13 119.6
C12 C13 H13 119.6
C11 C12 C13 119.92(15)
C11 C12 H12 120.0
C13 C12 H12 120.0
C6 C7 C8 120.44(16)
C6 C7 H7 119.8
C8 C7 H7 119.8
C7 C6 C5 119.65(15)
C7 C6 H6 120.2
C5 C6 H6 120.2

loop_
_geom_bond_atom_site_label_1
_geom_bond_atom_site_label_2
_geom_bond_distance
N1 C1 1.3648(18)
N1 C15 1.3777(18)
N1 H1D 0.892(18)
C2 C9 1.3489(19)
C2 C1 1.4673(19)
C2 C3 1.482(2)
O1 C1 1.2380(17)
C3 C4 1.3872(19)
C3 C8 1.391(2)
C15 C14 1.392(2)
C15 C10 1.401(2)
C9 C10 1.4264(19)
C9 H9 0.9300
C11 C12 1.371(2)
C11 C10 1.399(2)
C11 H11 0.9300
C14 C13 1.368(2)
C14 H14 0.9300
C4 C5 1.381(2)
C4 H4 0.9300
C5 C6 1.376(2)
C5 H5 0.9300
C8 C7 1.377(2)
C8 H8 0.9300
C13 C12 1.389(2)
C13 H13 0.9300
C12 H12 0.9300
C7 C6 1.373(2)
C7 H7 0.9300
C6 H6 0.9300
